data_7130421
loop_
_publ_author_name
'liu, xin'
'Alimi, Lukman'
'Khashab, Niveen M.'

_publ_section_title
;
 Highly selective molecular sieving of cis- over trans-1,2-dichloroethene
 isomers
;
_journal_name_full 'Chemical Communications'
_journal_paper_doi 10.1039/D2CC03574J
_journal_year 2022
_chemical_formula_moiety 'C55 H54 N6'
_chemical_formula_sum 'C55 H54 N6'
_chemical_formula_weight 799.04
_space_group_crystal_system monoclinic
_space_group_IT_number 4
_space_group_name_Hall 'P 2yb'
_space_group_name_H-M_alt 'P 1 21 1'
_atom_sites_solution_hydrogens geom
_audit_creation_method SHELXL-2018/3
_audit_update_record
;
2022-06-08 deposited with the CCDC.	2022-07-27 downloaded from the CCDC.
;
_cell_angle_alpha 90
_cell_angle_beta 98.005(5)
_cell_angle_gamma 90
_cell_formula_units_Z 2
_cell_length_a 17.796(3)
_cell_length_b 5.2354(7)
_cell_length_c 25.302(4)
_cell_measurement_reflns_used 3632
_cell_measurement_temperature 120(2)
_cell_measurement_theta_max 28.08
_cell_measurement_theta_min 2.34
_cell_volume 2334.4(6)
_computing_cell_refinement 'Bruker SAINT'
_computing_data_collection 'Bruker APEX2'
_computing_data_reduction 'Bruker SAINT'
_computing_molecular_graphics 'Bruker SHELXTL'
_computing_publication_material 'Bruker SHELXTL'
_computing_structure_refinement 'SHELXL-2018/3 (Sheldrick, 2018)'
_computing_structure_solution 'SHELXT 2014/5 (Sheldrick, 2014)'
_diffrn_ambient_temperature 120(2)
_diffrn_measured_fraction_theta_full 0.997
_diffrn_measured_fraction_theta_max 0.990
_diffrn_measurement_device_type 'Bruker APEX-II CCD'
_diffrn_measurement_method '\f and \w scans'
_diffrn_radiation_type MoK\a
_diffrn_radiation_wavelength 0.71073
_diffrn_reflns_av_R_equivalents 0.0629
_diffrn_reflns_av_unetI/netI 0.1103
_diffrn_reflns_Laue_measured_fraction_full 0.997
_diffrn_reflns_Laue_measured_fraction_max 0.990
_diffrn_reflns_limit_h_max 23
_diffrn_reflns_limit_h_min -22
_diffrn_reflns_limit_k_max 6
_diffrn_reflns_limit_k_min -6
_diffrn_reflns_limit_l_max 31
_diffrn_reflns_limit_l_min -33
_diffrn_reflns_number 25225
_diffrn_reflns_point_group_measured_fraction_full 0.992
_diffrn_reflns_point_group_measured_fraction_max 0.983
_diffrn_reflns_theta_full 28.000
_diffrn_reflns_theta_max 28.427
_diffrn_reflns_theta_min 2.311
_exptl_absorpt_coefficient_mu 0.067
_exptl_absorpt_correction_type multi-scan
_exptl_absorpt_process_details SADABS
_exptl_crystal_colour Colourless
_exptl_crystal_density_diffrn 1.137
_exptl_crystal_description Block
_exptl_crystal_F_000 852
_exptl_crystal_size_max 0.189
_exptl_crystal_size_mid 0.063
_exptl_crystal_size_min 0.025
_exptl_transmission_factor_max 0.996
_exptl_transmission_factor_min 0.989
_refine_diff_density_max 0.566
_refine_diff_density_min -0.269
_refine_diff_density_rms 0.070
_refine_ls_abs_structure_details
;
 Flack x determined using 1777 quotients [(I+)-(I-)]/[(I+)+(I-)]
 (Parsons, Flack and Wagner, Acta Cryst. B69 (2013) 249-259).
;
_refine_ls_abs_structure_Flack -1.5(10)
_refine_ls_extinction_coef 0.0083(16)
_refine_ls_extinction_expression Fc^*^=kFc[1+0.001xFc^2^\l^3^/sin(2\q)]^-1/4^
_refine_ls_extinction_method 'SHELXL-2018/3 (Sheldrick 2018)'
_refine_ls_goodness_of_fit_ref 1.064
_refine_ls_hydrogen_treatment constr
_refine_ls_matrix_type full
_refine_ls_number_parameters 546
_refine_ls_number_reflns 11496
_refine_ls_number_restraints 1
_refine_ls_restrained_S_all 1.064
_refine_ls_R_factor_all 0.1554
_refine_ls_R_factor_gt 0.0760
_refine_ls_shift/su_max 0.000
_refine_ls_shift/su_mean 0.000
_refine_ls_structure_factor_coef Fsqd
_refine_ls_weighting_details 'w=1/[\s^2^(Fo^2^)+(0.0710P)^2^+1.4144P] where P=(Fo^2^+2Fc^2^)/3'
_refine_ls_weighting_scheme calc
_refine_ls_wR_factor_gt 0.1619
_refine_ls_wR_factor_ref 0.2165
_reflns_Friedel_coverage 0.793
_reflns_Friedel_fraction_full 0.987
_reflns_Friedel_fraction_max 0.974
_reflns_number_gt 6520
_reflns_number_total 11496
_reflns_threshold_expression 'I > 2\s(I)'
_cod_data_source_file d2cc03574j2.cif
_cod_data_source_block 1-trans-DCE
_cod_depositor_comments
;
The following automatic conversions were performed:

data item '_exptl_absorpt_correction_type' value 'Multi-scan' was
changed to 'multi-scan' in accordance with the
/home/data/users/saulius/crontab/automatic-downloads/rss-feeds/RSC/lib/dictionaries/cif_core.dic
dictionary named 'cif_core.dic' version 2.4.2 last updated on
2011-04-26.

Automatic conversion script
Id: cif_fix_values 7556 2019-12-06 15:28:31Z antanas 
;
_cod_original_sg_symbol_H-M 'P 21'
_cod_database_code 7130421
_shelx_shelxl_version_number 2018/3
_shelx_space_group_comment
;
The symmetry employed for this shelxl refinement is uniquely defined
by the following loop, which should always be used as a source of
symmetry information in preference to the above space-group names.
They are only intended as comments.
;

loop_
_space_group_symop_operation_xyz
'x, y, z'
'-x, y+1/2, -z'

loop_
_atom_site_label
_atom_site_type_symbol
_atom_site_fract_x
_atom_site_fract_y
_atom_site_fract_z
_atom_site_U_iso_or_equiv
_atom_site_adp_type
_atom_site_occupancy
_atom_site_site_symmetry_order
_atom_site_calc_flag
_atom_site_refinement_flags_posn
_atom_site_refinement_flags_adp
_atom_site_refinement_flags_occupancy
_atom_site_disorder_assembly
_atom_site_disorder_group
N001 N 0.2556(3) 0.8701(9) 0.47860(17) 0.0317(11) Uani 1 1 d . . . . .
N002 N 0.1186(3) 0.7723(9) 0.52685(16) 0.0294(10) Uani 1 1 d . . . . .
N003 N 0.1546(3) 0.0934(10) 0.88817(17) 0.0312(11) Uani 1 1 d . . . . .
N004 N 0.7266(3) 1.0054(10) 0.72812(18) 0.0335(11) Uani 1 1 d . . . . .
N005 N 0.7425(3) 0.7078(10) 0.82305(18) 0.0340(11) Uani 1 1 d . . . . .
N006 N 0.2862(3) 0.1515(10) 0.96646(18) 0.0358(12) Uani 1 1 d . . . . .
C2 C 0.0435(3) 0.7998(12) 0.43938(19) 0.0305(12) Uani 1 1 d . . . . .
H2A H 0.009093 0.662407 0.448170 0.037 Uiso 1 1 calc R U . . .
H2B H 0.023703 0.964449 0.450844 0.037 Uiso 1 1 calc R U . . .
C3 C 0.0449(3) 0.8048(12) 0.3794(2) 0.0304(12) Uani 1 1 d . . . . .
H3A H -0.006777 0.837262 0.360586 0.037 Uiso 1 1 calc R U . . .
H3B H 0.062243 0.637432 0.367426 0.037 Uiso 1 1 calc R U . . .
C26 C 0.6281(3) 0.6198(12) 0.8607(2) 0.0335(13) Uani 1 1 d . . . . .
C51 C 0.1007(3) 0.7687(11) 0.6380(2) 0.0302(12) Uani 1 1 d . . . . .
H51 H 0.076419 0.904055 0.617233 0.036 Uiso 1 1 calc R U . . .
C52 C 0.1432(3) 0.5852(11) 0.6139(2) 0.0283(12) Uani 1 1 d . . . . .
C54 C 0.1460(3) 0.5893(12) 0.5559(2) 0.0298(12) Uani 1 1 d . . . . .
H54 H 0.169024 0.450696 0.539977 0.036 Uiso 1 1 calc R U . . .
C1 C 0.1229(3) 0.7541(11) 0.46936(19) 0.0282(12) Uani 1 1 d . . . . .
H1 H 0.140417 0.579181 0.460917 0.034 Uiso 1 1 calc R U . . .
C8 C 0.3683(3) 0.9551(11) 0.5392(2) 0.0321(13) Uani 1 1 d . . . . .
C43 C 0.1480(3) 0.3071(11) 0.8643(2) 0.0306(12) Uani 1 1 d . . . . .
H43 H 0.137062 0.455164 0.883507 0.037 Uiso 1 1 calc R U . . .
C46 C 0.1307(3) 0.5537(10) 0.7228(2) 0.0286(12) Uani 1 1 d . . . . .
C50 C 0.0943(3) 0.7524(11) 0.6909(2) 0.0316(13) Uani 1 1 d . . . . .
H50 H 0.065151 0.875778 0.706643 0.038 Uiso 1 1 calc R U . . .
C6 C 0.1795(3) 0.9507(11) 0.4547(2) 0.0272(12) Uani 1 1 d . . . . .
H6 H 0.167689 1.121668 0.469119 0.033 Uiso 1 1 calc R U . . .
C45 C 0.1242(3) 0.5315(11) 0.7777(2) 0.0317(13) Uani 1 1 d . . . . .
H45 H 0.096736 0.657020 0.794246 0.038 Uiso 1 1 calc R U . . .
C36 C 0.3275(3) 0.0931(12) 0.9314(2) 0.0342(13) Uani 1 1 d . . . . .
H36 H 0.317046 -0.058708 0.911088 0.041 Uiso 1 1 calc R U . . .
C4 C 0.0987(3) 1.0151(12) 0.3660(2) 0.0339(13) Uani 1 1 d . . . . .
H4A H 0.099416 1.019571 0.326921 0.041 Uiso 1 1 calc R U . . .
H4B H 0.080340 1.182662 0.376990 0.041 Uiso 1 1 calc R U . . .
C24 C 0.8002(3) 0.8926(11) 0.8137(2) 0.0291(12) Uani 1 1 d . . . . .
H24 H 0.787818 1.062670 0.828253 0.035 Uiso 1 1 calc R U . . .
C19 C 0.8002(3) 0.9132(12) 0.7534(2) 0.0307(13) Uani 1 1 d . . . . .
H19 H 0.809988 0.740668 0.738846 0.037 Uiso 1 1 calc R U . . .
C25 C 0.6933(3) 0.7794(12) 0.8517(2) 0.0315(12) Uani 1 1 d . . . . .
H25 H 0.698665 0.942996 0.868035 0.038 Uiso 1 1 calc R U . . .
C44 C 0.1570(3) 0.3316(11) 0.8075(2) 0.0320(13) Uani 1 1 d . . . . .
C42 C 0.1506(3) 0.0928(12) 0.94561(19) 0.0288(12) Uani 1 1 d . . . . .
H42 H 0.144989 0.271767 0.958311 0.035 Uiso 1 1 calc R U . . .
C15 C 0.6163(3) 0.9330(12) 0.6635(2) 0.0365(14) Uani 1 1 d . . . . .
C47 C 0.1745(3) 0.3738(11) 0.6997(2) 0.0306(12) Uani 1 1 d . . . . .
C7 C 0.2926(3) 1.0169(12) 0.5120(2) 0.0340(13) Uani 1 1 d . . . . .
H7 H 0.270227 1.174637 0.519981 0.041 Uiso 1 1 calc R U . . .
C34 C 0.3912(3) 0.2563(12) 0.9215(2) 0.0349(13) Uani 1 1 d . . . . .
C28 C 0.5192(3) 0.5452(12) 0.9061(2) 0.0333(13) Uani 1 1 d . . . . .
C18 C 0.6907(3) 0.8625(12) 0.6931(2) 0.0345(13) Uani 1 1 d . . . . .
H18 H 0.712578 0.703471 0.685428 0.041 Uiso 1 1 calc R U . . .
C37 C 0.2240(3) -0.0215(11) 0.9735(2) 0.0289(12) Uani 1 1 d . . . . .
H37 H 0.232937 -0.191711 0.957525 0.035 Uiso 1 1 calc R U . . .
C27 C 0.5843(3) 0.6910(12) 0.8983(2) 0.0355(14) Uani 1 1 d . . . . .
H27 H 0.597283 0.838671 0.919403 0.043 Uiso 1 1 calc R U . . .
C41 C 0.0829(3) -0.0671(12) 0.9569(2) 0.0336(13) Uani 1 1 d . . . . .
H41A H 0.086958 -0.241400 0.942393 0.040 Uiso 1 1 calc R U . . .
H41B H 0.035328 0.010599 0.939023 0.040 Uiso 1 1 calc R U . . .
C48 C 0.2108(4) 0.1770(12) 0.7313(2) 0.0372(14) Uani 1 1 d . . . . .
H48 H 0.241695 0.057872 0.715939 0.045 Uiso 1 1 calc R U . . .
C31 C 0.6087(3) 0.4032(12) 0.8290(2) 0.0378(14) Uani 1 1 d . . . . .
H31 H 0.639494 0.353431 0.802918 0.045 Uiso 1 1 calc R U . . .
C32 C 0.4724(3) 0.6191(13) 0.9451(2) 0.0371(14) Uani 1 1 d . . . . .
H32 H 0.484578 0.767985 0.966011 0.044 Uiso 1 1 calc R U . . .
C53 C 0.1792(3) 0.3927(11) 0.6440(2) 0.0325(13) Uani 1 1 d . . . . .
H53 H 0.207739 0.269829 0.627607 0.039 Uiso 1 1 calc R U . . .
C22 C 0.9403(3) 0.9845(13) 0.8281(2) 0.0363(14) Uani 1 1 d . . . . .
H22A H 0.990233 0.918027 0.844460 0.044 Uiso 1 1 calc R U . . .
H22B H 0.932895 1.154365 0.843781 0.044 Uiso 1 1 calc R U . . .
C23 C 0.8784(3) 0.8053(13) 0.8404(2) 0.0351(14) Uani 1 1 d . . . . .
H23A H 0.878557 0.797404 0.879502 0.042 Uiso 1 1 calc R U . . .
H23B H 0.888705 0.631502 0.827793 0.042 Uiso 1 1 calc R U . . .
C40 C 0.0805(3) -0.0821(13) 1.0170(2) 0.0384(15) Uani 1 1 d . . . . .
H40A H 0.074501 0.091649 1.031289 0.046 Uiso 1 1 calc R U . . .
H40B H 0.036410 -0.185883 1.023890 0.046 Uiso 1 1 calc R U . . .
C11 C 0.5131(3) 0.8393(13) 0.5929(2) 0.0364(14) Uani 1 1 d . . . . .
C33 C 0.4102(3) 0.4766(12) 0.9525(2) 0.0367(14) Uani 1 1 d . . . . .
H33 H 0.379602 0.526574 0.978690 0.044 Uiso 1 1 calc R U . . .
C29 C 0.4996(3) 0.3299(12) 0.8740(2) 0.0353(14) Uani 1 1 d . . . . .
C49 C 0.2022(4) 0.1554(12) 0.7836(2) 0.0372(14) Uani 1 1 d . . . . .
H49 H 0.226812 0.020467 0.804389 0.045 Uiso 1 1 calc R U . . .
C30 C 0.5459(3) 0.2639(13) 0.8354(2) 0.0382(14) Uani 1 1 d . . . . .
H30 H 0.533048 0.119254 0.813262 0.046 Uiso 1 1 calc R U . . .
C35 C 0.4356(3) 0.1868(12) 0.8829(2) 0.0367(14) Uani 1 1 d . . . . .
H35 H 0.422367 0.038915 0.861873 0.044 Uiso 1 1 calc R U . . .
C20 C 0.8613(3) 1.0968(13) 0.7409(2) 0.0357(14) Uani 1 1 d . . . . .
H20A H 0.850221 1.270217 0.753346 0.043 Uiso 1 1 calc R U . . .
H20B H 0.861347 1.104191 0.701792 0.043 Uiso 1 1 calc R U . . .
C13 C 0.4009(3) 1.1060(13) 0.5804(2) 0.0403(15) Uani 1 1 d . . . . .
H13 H 0.373992 1.251425 0.590195 0.048 Uiso 1 1 calc R U . . .
C38 C 0.2217(3) -0.0512(12) 1.0335(2) 0.0342(13) Uani 1 1 d . . . . .
H38A H 0.268346 -0.139154 1.050025 0.041 Uiso 1 1 calc R U . . .
H38B H 0.220707 0.120232 1.049919 0.041 Uiso 1 1 calc R U . . .
C9 C 0.4084(3) 0.7430(12) 0.5239(2) 0.0366(14) Uani 1 1 d . . . . .
H9 H 0.386072 0.636567 0.495544 0.044 Uiso 1 1 calc R U . . .
C10 C 0.4797(3) 0.6883(13) 0.5497(2) 0.0388(15) Uani 1 1 d . . . . .
H10 H 0.506858 0.546972 0.538350 0.047 Uiso 1 1 calc R U . . .
C14 C 0.5854(3) 0.7857(13) 0.6216(2) 0.0372(14) Uani 1 1 d . . . . .
H14 H 0.613214 0.643351 0.611331 0.045 Uiso 1 1 calc R U . . .
C5 C 0.1782(3) 0.9680(13) 0.3942(2) 0.0355(14) Uani 1 1 d . . . . .
H5A H 0.211792 1.108772 0.385913 0.043 Uiso 1 1 calc R U . . .
H5B H 0.197928 0.806925 0.380986 0.043 Uiso 1 1 calc R U . . .
C16 C 0.5758(4) 1.1461(13) 0.6785(3) 0.0484(17) Uani 1 1 d . . . . .
H16 H 0.596913 1.248626 0.707824 0.058 Uiso 1 1 calc R U . . .
C21 C 0.9395(3) 1.0115(14) 0.7681(2) 0.0405(15) Uani 1 1 d . . . . .
H21A H 0.952696 0.845619 0.752995 0.049 Uiso 1 1 calc R U . . .
H21B H 0.978080 1.138310 0.760948 0.049 Uiso 1 1 calc R U . . .
C12 C 0.4732(4) 1.0519(12) 0.6088(2) 0.0395(15) Uani 1 1 d . . . . .
C39 C 0.1531(3) -0.2014(13) 1.0450(2) 0.0386(14) Uani 1 1 d . . . . .
H39A H 0.151663 -0.204789 1.083969 0.046 Uiso 1 1 calc R U . . .
H39B H 0.157067 -0.379653 1.032645 0.046 Uiso 1 1 calc R U . . .
C17 C 0.5067(4) 1.2061(14) 0.6514(3) 0.0521(19) Uani 1 1 d . . . . .
H17 H 0.480710 1.353516 0.661162 0.062 Uiso 1 1 calc R U . . .
C55 C 0.3889(13) -0.288(6) 0.7464(9) 0.262(11) Uiso 1 1 d . . . . .

loop_
_atom_site_aniso_label
_atom_site_aniso_U_11
_atom_site_aniso_U_22
_atom_site_aniso_U_33
_atom_site_aniso_U_23
_atom_site_aniso_U_13
_atom_site_aniso_U_12
N001 0.026(2) 0.043(3) 0.025(2) 0.000(2) -0.0010(19) 0.000(2)
N002 0.029(2) 0.041(3) 0.017(2) 0.002(2) 0.0003(18) 0.000(2)
N003 0.030(3) 0.044(3) 0.019(2) 0.001(2) 0.0035(18) -0.002(2)
N004 0.026(2) 0.043(3) 0.029(2) 0.000(2) -0.004(2) -0.001(2)
N005 0.028(3) 0.046(3) 0.029(3) 0.003(2) 0.004(2) -0.002(2)
N006 0.032(3) 0.048(3) 0.026(2) 0.005(2) 0.001(2) -0.004(2)
C2 0.025(3) 0.045(3) 0.021(3) 0.004(2) 0.001(2) -0.003(3)
C3 0.027(3) 0.042(3) 0.020(3) 0.001(2) -0.003(2) 0.000(3)
C26 0.022(3) 0.051(4) 0.028(3) 0.003(3) 0.004(2) -0.003(3)
C51 0.028(3) 0.039(3) 0.023(3) 0.003(2) 0.001(2) 0.001(3)
C52 0.024(3) 0.038(3) 0.022(3) 0.000(2) 0.000(2) 0.002(2)
C54 0.025(3) 0.041(3) 0.023(3) 0.001(2) 0.002(2) 0.001(3)
C1 0.032(3) 0.037(3) 0.015(2) 0.001(2) -0.001(2) 0.001(3)
C8 0.026(3) 0.042(3) 0.026(3) 0.000(2) -0.004(2) 0.001(3)
C43 0.030(3) 0.038(3) 0.023(3) -0.001(2) 0.002(2) 0.002(3)
C46 0.030(3) 0.033(3) 0.023(3) 0.002(2) 0.003(2) -0.001(2)
C50 0.032(3) 0.037(3) 0.026(3) 0.000(2) 0.008(2) 0.008(3)
C6 0.025(3) 0.034(3) 0.022(3) 0.002(2) 0.000(2) -0.002(2)
C45 0.036(3) 0.037(3) 0.023(3) -0.002(2) 0.005(2) 0.002(3)
C36 0.029(3) 0.046(3) 0.028(3) 0.007(3) 0.004(2) -0.001(3)
C4 0.031(3) 0.048(4) 0.022(3) 0.008(2) 0.000(2) 0.001(3)
C24 0.023(3) 0.038(3) 0.026(3) -0.001(2) 0.004(2) -0.006(3)
C19 0.025(3) 0.042(3) 0.024(3) 0.000(2) 0.000(2) 0.000(3)
C25 0.028(3) 0.043(3) 0.024(3) 0.002(2) 0.003(2) -0.002(3)
C44 0.036(3) 0.040(3) 0.019(3) 0.001(2) -0.001(2) 0.001(3)
C42 0.032(3) 0.038(3) 0.016(2) 0.000(2) 0.001(2) 0.001(3)
C15 0.032(3) 0.044(4) 0.032(3) -0.003(3) -0.003(2) 0.000(3)
C47 0.035(3) 0.037(3) 0.019(3) 0.002(2) 0.002(2) 0.005(3)
C7 0.028(3) 0.040(3) 0.032(3) 0.000(3) -0.004(2) 0.002(3)
C34 0.029(3) 0.041(3) 0.034(3) 0.008(3) 0.002(2) -0.001(3)
C28 0.024(3) 0.049(4) 0.027(3) 0.008(3) 0.003(2) -0.001(3)
C18 0.028(3) 0.045(3) 0.029(3) -0.002(3) -0.002(2) -0.001(3)
C37 0.026(3) 0.038(3) 0.022(3) 0.004(2) 0.003(2) -0.006(2)
C27 0.025(3) 0.047(4) 0.034(3) 0.001(3) 0.004(2) -0.007(3)
C41 0.026(3) 0.052(4) 0.023(3) -0.002(3) 0.002(2) -0.003(3)
C48 0.044(4) 0.042(3) 0.026(3) 0.000(2) 0.005(3) 0.008(3)
C31 0.031(3) 0.047(4) 0.036(3) 0.005(3) 0.005(3) 0.000(3)
C32 0.031(3) 0.050(4) 0.030(3) 0.002(3) 0.004(2) 0.002(3)
C53 0.035(3) 0.039(3) 0.024(3) 0.000(2) 0.006(2) 0.005(3)
C22 0.025(3) 0.052(4) 0.031(3) -0.006(3) 0.001(2) 0.000(3)
C23 0.029(3) 0.052(4) 0.023(3) 0.001(3) -0.003(2) 0.005(3)
C40 0.035(3) 0.058(4) 0.023(3) -0.003(3) 0.007(2) -0.008(3)
C11 0.027(3) 0.050(4) 0.031(3) -0.001(3) -0.002(2) -0.002(3)
C33 0.027(3) 0.051(4) 0.031(3) 0.001(3) 0.003(2) 0.003(3)
C29 0.028(3) 0.047(4) 0.031(3) 0.000(3) 0.002(2) -0.002(3)
C49 0.044(4) 0.040(3) 0.025(3) 0.004(2) -0.002(2) 0.006(3)
C30 0.034(3) 0.044(4) 0.037(3) -0.001(3) 0.007(3) -0.004(3)
C35 0.032(3) 0.043(3) 0.035(3) 0.001(3) 0.005(3) -0.003(3)
C20 0.030(3) 0.052(4) 0.025(3) 0.003(3) 0.004(2) -0.003(3)
C13 0.030(3) 0.044(4) 0.044(3) -0.005(3) -0.006(3) 0.010(3)
C38 0.032(3) 0.045(4) 0.023(3) 0.001(2) -0.003(2) -0.005(3)
C9 0.028(3) 0.045(4) 0.035(3) -0.005(3) -0.001(2) -0.004(3)
C10 0.030(3) 0.054(4) 0.030(3) -0.011(3) -0.002(2) 0.001(3)
C14 0.029(3) 0.050(4) 0.031(3) -0.003(3) -0.002(2) -0.003(3)
C5 0.032(3) 0.052(4) 0.022(3) 0.004(3) 0.002(2) 0.001(3)
C16 0.047(4) 0.046(4) 0.046(4) -0.011(3) -0.016(3) 0.007(3)
C21 0.027(3) 0.067(4) 0.028(3) -0.002(3) 0.006(2) -0.007(3)
C12 0.033(3) 0.038(4) 0.043(4) -0.002(3) -0.009(3) 0.000(3)
C39 0.045(4) 0.050(4) 0.021(3) 0.004(3) 0.005(2) -0.003(3)
C17 0.047(4) 0.048(4) 0.055(4) -0.019(3) -0.019(3) 0.012(3)

loop_
_atom_type_symbol
_atom_type_description
_atom_type_scat_dispersion_real
_atom_type_scat_dispersion_imag
_atom_type_scat_source
C C 0.0033 0.0016 'International Tables Vol C Tables 4.2.6.8 and 6.1.1.4'
H H 0.0000 0.0000 'International Tables Vol C Tables 4.2.6.8 and 6.1.1.4'
Cl Cl 0.1484 0.1585 'International Tables Vol C Tables 4.2.6.8 and 6.1.1.4'
N N 0.0061 0.0033 'International Tables Vol C Tables 4.2.6.8 and 6.1.1.4'
O O 0.0106 0.0060 'International Tables Vol C Tables 4.2.6.8 and 6.1.1.4'

loop_
_geom_angle_atom_site_label_1
_geom_angle_atom_site_label_2
_geom_angle_atom_site_label_3
_geom_angle
_geom_angle_site_symmetry_1
_geom_angle_site_symmetry_3
_geom_angle_publ_flag
C7 N001 C6 117.9(5) . . ?
C54 N002 C1 117.2(5) . . ?
C43 N003 C42 117.4(5) . . ?
C18 N004 C19 116.6(5) . . ?
C25 N005 C24 117.1(5) . . ?
C36 N006 C37 117.3(5) . . ?
C3 C2 C1 110.8(4) . . ?
C3 C2 H2A 109.5 . . ?
C1 C2 H2A 109.5 . . ?
C3 C2 H2B 109.5 . . ?
C1 C2 H2B 109.5 . . ?
H2A C2 H2B 108.1 . . ?
C2 C3 C4 109.4(5) . . ?
C2 C3 H3A 109.8 . . ?
C4 C3 H3A 109.8 . . ?
C2 C3 H3B 109.8 . . ?
C4 C3 H3B 109.8 . . ?
H3A C3 H3B 108.2 . . ?
C27 C26 C31 120.0(5) . . ?
C27 C26 C25 119.4(6) . . ?
C31 C26 C25 120.4(5) . . ?
C50 C51 C52 120.3(5) . . ?
C50 C51 H51 119.8 . . ?
C52 C51 H51 119.8 . . ?
C53 C52 C51 119.8(5) . . ?
C53 C52 C54 119.1(5) . . ?
C51 C52 C54 121.0(5) . . ?
N002 C54 C52 121.7(5) . . ?
N002 C54 H54 119.1 . . ?
C52 C54 H54 119.1 . . ?
N002 C1 C6 109.0(4) . . ?
N002 C1 C2 108.0(4) . . ?
C6 C1 C2 111.8(4) . . ?
N002 C1 H1 109.3 . . ?
C6 C1 H1 109.3 . . ?
C2 C1 H1 109.3 . . ?
C13 C8 C9 119.2(5) . . ?
C13 C8 C7 119.7(5) . . ?
C9 C8 C7 121.1(5) . . ?
N003 C43 C44 121.7(5) . . ?
N003 C43 H43 119.1 . . ?
C44 C43 H43 119.1 . . ?
C47 C46 C45 118.8(5) . . ?
C47 C46 C50 119.4(5) . . ?
C45 C46 C50 121.8(5) . . ?
C51 C50 C46 120.8(5) . . ?
C51 C50 H50 119.6 . . ?
C46 C50 H50 119.6 . . ?
N001 C6 C1 108.1(4) . . ?
N001 C6 C5 108.3(4) . . ?
C1 C6 C5 111.4(5) . . ?
N001 C6 H6 109.7 . . ?
C1 C6 H6 109.7 . . ?
C5 C6 H6 109.7 . . ?
C44 C45 C46 121.0(5) . . ?
C44 C45 H45 119.5 . . ?
C46 C45 H45 119.5 . . ?
N006 C36 C34 121.1(6) . . ?
N006 C36 H36 119.5 . . ?
C34 C36 H36 119.5 . . ?
C5 C4 C3 110.5(5) . . ?
C5 C4 H4A 109.5 . . ?
C3 C4 H4A 109.5 . . ?
C5 C4 H4B 109.5 . . ?
C3 C4 H4B 109.5 . . ?
H4A C4 H4B 108.1 . . ?
N005 C24 C19 108.0(5) . . ?
N005 C24 C23 110.4(5) . . ?
C19 C24 C23 109.6(4) . . ?
N005 C24 H24 109.6 . . ?
C19 C24 H24 109.6 . . ?
C23 C24 H24 109.6 . . ?
N004 C19 C20 108.9(5) . . ?
N004 C19 C24 109.6(4) . . ?
C20 C19 C24 110.7(5) . . ?
N004 C19 H19 109.2 . . ?
C20 C19 H19 109.2 . . ?
C24 C19 H19 109.2 . . ?
N005 C25 C26 122.8(6) . . ?
N005 C25 H25 118.6 . . ?
C26 C25 H25 118.6 . . ?
C45 C44 C49 119.1(5) . . ?
C45 C44 C43 120.5(5) . . ?
C49 C44 C43 120.4(5) . . ?
N003 C42 C37 107.7(4) . . ?
N003 C42 C41 109.7(4) . . ?
C37 C42 C41 110.3(5) . . ?
N003 C42 H42 109.7 . . ?
C37 C42 H42 109.7 . . ?
C41 C42 H42 109.7 . . ?
C14 C15 C16 119.5(6) . . ?
C14 C15 C18 119.3(6) . . ?
C16 C15 C18 121.2(6) . . ?
C46 C47 C48 119.5(5) . . ?
C46 C47 C53 118.6(5) . . ?
C48 C47 C53 121.8(5) . . ?
N001 C7 C8 122.8(6) . . ?
N001 C7 H7 118.6 . . ?
C8 C7 H7 118.6 . . ?
C35 C34 C33 119.5(5) . . ?
C35 C34 C36 119.7(6) . . ?
C33 C34 C36 120.8(5) . . ?
C29 C28 C27 119.5(5) . . ?
C29 C28 C32 119.6(5) . . ?
C27 C28 C32 120.9(6) . . ?
N004 C18 C15 122.6(6) . . ?
N004 C18 H18 118.7 . . ?
C15 C18 H18 118.7 . . ?
N006 C37 C42 108.5(5) . . ?
N006 C37 C38 108.0(4) . . ?
C42 C37 C38 111.1(4) . . ?
N006 C37 H37 109.8 . . ?
C42 C37 H37 109.8 . . ?
C38 C37 H37 109.8 . . ?
C26 C27 C28 120.4(6) . . ?
C26 C27 H27 119.8 . . ?
C28 C27 H27 119.8 . . ?
C42 C41 C40 110.3(5) . . ?
C42 C41 H41A 109.6 . . ?
C40 C41 H41A 109.6 . . ?
C42 C41 H41B 109.6 . . ?
C40 C41 H41B 109.6 . . ?
H41A C41 H41B 108.1 . . ?
C49 C48 C47 120.7(6) . . ?
C49 C48 H48 119.6 . . ?
C47 C48 H48 119.6 . . ?
C30 C31 C26 120.3(5) . . ?
C30 C31 H31 119.9 . . ?
C26 C31 H31 119.9 . . ?
C33 C32 C28 120.5(6) . . ?
C33 C32 H32 119.8 . . ?
C28 C32 H32 119.8 . . ?
C52 C53 C47 120.9(5) . . ?
C52 C53 H53 119.5 . . ?
C47 C53 H53 119.5 . . ?
C23 C22 C21 110.9(5) . . ?
C23 C22 H22A 109.5 . . ?
C21 C22 H22A 109.5 . . ?
C23 C22 H22B 109.5 . . ?
C21 C22 H22B 109.5 . . ?
H22A C22 H22B 108.1 . . ?
C22 C23 C24 111.6(5) . . ?
C22 C23 H23A 109.3 . . ?
C24 C23 H23A 109.3 . . ?
C22 C23 H23B 109.3 . . ?
C24 C23 H23B 109.3 . . ?
H23A C23 H23B 108.0 . . ?
C39 C40 C41 110.2(5) . . ?
C39 C40 H40A 109.6 . . ?
C41 C40 H40A 109.6 . . ?
C39 C40 H40B 109.6 . . ?
C41 C40 H40B 109.6 . . ?
H40A C40 H40B 108.1 . . ?
C12 C11 C10 119.2(5) . . ?
C12 C11 C14 118.1(5) . . ?
C10 C11 C14 122.7(6) . . ?
C32 C33 C34 120.3(5) . . ?
C32 C33 H33 119.9 . . ?
C34 C33 H33 119.9 . . ?
C28 C29 C30 118.5(5) . . ?
C28 C29 C35 118.5(5) . . ?
C30 C29 C35 123.0(6) . . ?
C48 C49 C44 120.7(5) . . ?
C48 C49 H49 119.7 . . ?
C44 C49 H49 119.7 . . ?
C31 C30 C29 121.3(6) . . ?
C31 C30 H30 119.3 . . ?
C29 C30 H30 119.3 . . ?
C34 C35 C29 121.7(6) . . ?
C34 C35 H35 119.2 . . ?
C29 C35 H35 119.2 . . ?
C19 C20 C21 110.7(5) . . ?
C19 C20 H20A 109.5 . . ?
C21 C20 H20A 109.5 . . ?
C19 C20 H20B 109.5 . . ?
C21 C20 H20B 109.5 . . ?
H20A C20 H20B 108.1 . . ?
C8 C13 C12 122.0(6) . . ?
C8 C13 H13 119.0 . . ?
C12 C13 H13 119.0 . . ?
C39 C38 C37 112.1(5) . . ?
C39 C38 H38A 109.2 . . ?
C37 C38 H38A 109.2 . . ?
C39 C38 H38B 109.2 . . ?
C37 C38 H38B 109.2 . . ?
H38A C38 H38B 107.9 . . ?
C10 C9 C8 120.3(6) . . ?
C10 C9 H9 119.8 . . ?
C8 C9 H9 119.8 . . ?
C9 C10 C11 120.9(6) . . ?
C9 C10 H10 119.6 . . ?
C11 C10 H10 119.6 . . ?
C15 C14 C11 121.7(6) . . ?
C15 C14 H14 119.2 . . ?
C11 C14 H14 119.2 . . ?
C4 C5 C6 111.5(5) . . ?
C4 C5 H5A 109.3 . . ?
C6 C5 H5A 109.3 . . ?
C4 C5 H5B 109.3 . . ?
C6 C5 H5B 109.3 . . ?
H5A C5 H5B 108.0 . . ?
C17 C16 C15 120.5(6) . . ?
C17 C16 H16 119.7 . . ?
C15 C16 H16 119.7 . . ?
C22 C21 C20 110.9(5) . . ?
C22 C21 H21A 109.5 . . ?
C20 C21 H21A 109.5 . . ?
C22 C21 H21B 109.5 . . ?
C20 C21 H21B 109.5 . . ?
H21A C21 H21B 108.0 . . ?
C11 C12 C17 119.5(6) . . ?
C11 C12 C13 118.3(5) . . ?
C17 C12 C13 122.1(6) . . ?
C38 C39 C40 110.7(5) . . ?
C38 C39 H39A 109.5 . . ?
C40 C39 H39A 109.5 . . ?
C38 C39 H39B 109.5 . . ?
C40 C39 H39B 109.5 . . ?
H39A C39 H39B 108.1 . . ?
C16 C17 C12 120.7(6) . . ?
C16 C17 H17 119.7 . . ?
C12 C17 H17 119.7 . . ?

loop_
_geom_bond_atom_site_label_1
_geom_bond_atom_site_label_2
_geom_bond_distance
_geom_bond_site_symmetry_2
_geom_bond_publ_flag
N001 C7 1.258(7) . ?
N001 C6 1.466(7) . ?
N002 C54 1.263(7) . ?
N002 C1 1.470(6) . ?
N003 C43 1.269(7) . ?
N003 C42 1.465(6) . ?
N004 C18 1.263(7) . ?
N004 C19 1.458(7) . ?
N005 C25 1.269(7) . ?
N005 C24 1.454(7) . ?
N006 C36 1.266(7) . ?
N006 C37 1.460(7) . ?
C2 C3 1.522(7) . ?
C2 C1 1.527(7) . ?
C2 H2A 0.9900 . ?
C2 H2B 0.9900 . ?
C3 C4 1.527(8) . ?
C3 H3A 0.9900 . ?
C3 H3B 0.9900 . ?
C26 C27 1.364(8) . ?
C26 C31 1.404(9) . ?
C26 C25 1.472(8) . ?
C51 C50 1.362(7) . ?
C51 C52 1.413(7) . ?
C51 H51 0.9500 . ?
C52 C53 1.368(8) . ?
C52 C54 1.475(7) . ?
C54 H54 0.9500 . ?
C1 C6 1.521(7) . ?
C1 H1 1.0000 . ?
C8 C13 1.372(8) . ?
C8 C9 1.403(8) . ?
C8 C7 1.461(7) . ?
C43 C44 1.472(7) . ?
C43 H43 0.9500 . ?
C46 C47 1.402(7) . ?
C46 C45 1.415(7) . ?
C46 C50 1.417(8) . ?
C50 H50 0.9500 . ?
C6 C5 1.530(7) . ?
C6 H6 1.0000 . ?
C45 C44 1.371(8) . ?
C45 H45 0.9500 . ?
C36 C34 1.470(8) . ?
C36 H36 0.9500 . ?
C4 C5 1.513(8) . ?
C4 H4A 0.9900 . ?
C4 H4B 0.9900 . ?
C24 C19 1.528(7) . ?
C24 C23 1.530(8) . ?
C24 H24 1.0000 . ?
C19 C20 1.518(8) . ?
C19 H19 1.0000 . ?
C25 H25 0.9500 . ?
C44 C49 1.414(8) . ?
C42 C37 1.519(7) . ?
C42 C41 1.526(8) . ?
C42 H42 1.0000 . ?
C15 C14 1.364(8) . ?
C15 C16 1.409(9) . ?
C15 C18 1.475(8) . ?
C47 C48 1.405(8) . ?
C47 C53 1.426(7) . ?
C7 H7 0.9500 . ?
C34 C35 1.387(8) . ?
C34 C33 1.409(9) . ?
C28 C29 1.404(8) . ?
C28 C27 1.423(8) . ?
C28 C32 1.431(8) . ?
C18 H18 0.9500 . ?
C37 C38 1.532(7) . ?
C37 H37 1.0000 . ?
C27 H27 0.9500 . ?
C41 C40 1.529(7) . ?
C41 H41A 0.9900 . ?
C41 H41B 0.9900 . ?
C48 C49 1.358(8) . ?
C48 H48 0.9500 . ?
C31 C30 1.364(8) . ?
C31 H31 0.9500 . ?
C32 C33 1.370(8) . ?
C32 H32 0.9500 . ?
C53 H53 0.9500 . ?
C22 C23 1.512(8) . ?
C22 C21 1.523(8) . ?
C22 H22A 0.9900 . ?
C22 H22B 0.9900 . ?
C23 H23A 0.9900 . ?
C23 H23B 0.9900 . ?
C40 C39 1.518(9) . ?
C40 H40A 0.9900 . ?
C40 H40B 0.9900 . ?
C11 C12 1.408(8) . ?
C11 C10 1.412(8) . ?
C11 C14 1.414(8) . ?
C33 H33 0.9500 . ?
C29 C30 1.406(8) . ?
C29 C35 1.408(8) . ?
C49 H49 0.9500 . ?
C30 H30 0.9500 . ?
C35 H35 0.9500 . ?
C20 C21 1.530(8) . ?
C20 H20A 0.9900 . ?
C20 H20B 0.9900 . ?
C13 C12 1.412(8) . ?
C13 H13 0.9500 . ?
C38 C39 1.514(8) . ?
C38 H38A 0.9900 . ?
C38 H38B 0.9900 . ?
C9 C10 1.375(8) . ?
C9 H9 0.9500 . ?
C10 H10 0.9500 . ?
C14 H14 0.9500 . ?
C5 H5A 0.9900 . ?
C5 H5B 0.9900 . ?
C16 C17 1.359(9) . ?
C16 H16 0.9500 . ?
C21 H21A 0.9900 . ?
C21 H21B 0.9900 . ?
C12 C17 1.410(9) . ?
C39 H39A 0.9900 . ?
C39 H39B 0.9900 . ?
C17 H17 0.9500 . ?
